data_4089100
loop_
_publ_author_name
'Belyaev, Andrey'
'Dau, Thuy Minh'
'J\"anis, Janne'
'Grachova, Elena V.'
'Tunik, Sergey P.'
'Koshevoy, Igor O.'

_publ_section_title
;
 Low-Nuclearity Alkynyl d10Clusters Supported by Chelating Multidentate
 Phosphines
;
_journal_issue 21
_journal_name_full Organometallics
_journal_page_first 3763
_journal_paper_doi 10.1021/acs.organomet.6b00701
_journal_volume 35
_journal_year 2016
_chemical_formula_moiety 'C114 H88 Ag2 Au O4 P6, C F3 O3 S, C H2 Cl2'
_chemical_formula_sum 'C116 H90 Ag2 Au Cl2 F3 O7 P6 S'
_chemical_formula_weight 2354.36
_space_group_crystal_system triclinic
_space_group_IT_number 2
_space_group_name_Hall '-P 1'
_space_group_name_H-M_alt 'P -1'
_atom_sites_solution_hydrogens geom
_audit_creation_method SHELXL-2014/7
_cell_angle_alpha 91.07(4)
_cell_angle_beta 95.03(5)
_cell_angle_gamma 100.96(5)
_cell_formula_units_Z 1
_cell_length_a 11.49(3)
_cell_length_b 14.45(3)
_cell_length_c 15.54(3)
_cell_measurement_reflns_used 9276
_cell_measurement_temperature 120(2)
_cell_measurement_theta_max 29.97
_cell_measurement_theta_min 2.33
_cell_volume 2522(10)
_computing_cell_refinement 'SAINT (Bruker AXS, 2009)'
_computing_data_collection 'APEX2 (Bruker AXS, 2010)'
_computing_data_reduction 'SAINT (Bruker AXS, 2009)'
_computing_molecular_graphics 'Diamond v.4.03 (Brandenburg, 2014)'
_computing_publication_material 'SHELXL-2014 (Sheldrick, 2014)'
_computing_structure_refinement 'SHELXL-2014/7 (Sheldrick, 2014)'
_computing_structure_solution 'SHELXS-2014 (Sheldrick, 2014)'
_diffrn_ambient_temperature 120(2)
_diffrn_detector_area_resol_mean 16
_diffrn_measured_fraction_theta_full 0.985
_diffrn_measured_fraction_theta_max 0.982
_diffrn_measurement_device '62mm x 62mm CCD camera on \k-goniostat'
_diffrn_measurement_device_type 'Bruker KAPPA APEX II DUO CCD'
_diffrn_measurement_method '\f scans and \w scans with \k offset'
_diffrn_radiation_monochromator 'curved graphite crystal'
_diffrn_radiation_type MoK\a
_diffrn_radiation_wavelength 0.71073
_diffrn_reflns_av_R_equivalents 0.0575
_diffrn_reflns_av_unetI/netI 0.0434
_diffrn_reflns_Laue_measured_fraction_full 0.985
_diffrn_reflns_Laue_measured_fraction_max 0.982
_diffrn_reflns_limit_h_max 13
_diffrn_reflns_limit_h_min -13
_diffrn_reflns_limit_k_max 17
_diffrn_reflns_limit_k_min -17
_diffrn_reflns_limit_l_max 18
_diffrn_reflns_limit_l_min -18
_diffrn_reflns_number 48833
_diffrn_reflns_point_group_measured_fraction_full 0.985
_diffrn_reflns_point_group_measured_fraction_max 0.982
_diffrn_reflns_theta_full 25.242
_diffrn_reflns_theta_max 25.500
_diffrn_reflns_theta_min 1.814
_exptl_absorpt_coefficient_mu 2.070
_exptl_absorpt_correction_T_max 0.876
_exptl_absorpt_correction_T_min 0.677
_exptl_absorpt_correction_type multi-scan
_exptl_absorpt_process_details 'SADABS (Sheldrick, 2008)'
_exptl_crystal_colour colourless
_exptl_crystal_density_diffrn 1.552
_exptl_crystal_description block
_exptl_crystal_F_000 1182
_exptl_crystal_size_max 0.268
_exptl_crystal_size_mid 0.161
_exptl_crystal_size_min 0.064
_refine_diff_density_max 3.009
_refine_diff_density_min -1.809
_refine_diff_density_rms 0.156
_refine_ls_extinction_method none
_refine_ls_goodness_of_fit_ref 1.107
_refine_ls_hydrogen_treatment constr
_refine_ls_matrix_type full
_refine_ls_number_parameters 664
_refine_ls_number_reflns 9210
_refine_ls_number_restraints 25
_refine_ls_restrained_S_all 1.107
_refine_ls_R_factor_all 0.0683
_refine_ls_R_factor_gt 0.0538
_refine_ls_shift/su_max 0.001
_refine_ls_shift/su_mean 0.000
_refine_ls_structure_factor_coef Fsqd
_refine_ls_weighting_details 'w=1/[\s^2^(Fo^2^)+(0.0272P)^2^+23.6543P] where P=(Fo^2^+2Fc^2^)/3'
_refine_ls_weighting_scheme calc
_refine_ls_wR_factor_gt 0.1108
_refine_ls_wR_factor_ref 0.1190
_reflns_Friedel_coverage 0.000
_reflns_number_gt 7685
_reflns_number_total 9210
_reflns_threshold_expression 'I > 2\s(I)'
_cod_data_source_file om6b00701_si_002.cif
_cod_data_source_block 14
_cod_database_code 4089100
_shelx_shelxl_version_number 2014/7
_shelx_space_group_comment
;
The symmetry employed for this shelxl refinement is uniquely defined
by the following loop, which should always be used as a source of
symmetry information in preference to the above space-group names.
They are only intended as comments.
;
_shelx_estimated_absorpt_t_min 0.607
_shelx_estimated_absorpt_t_max 0.879

loop_
_space_group_symop_operation_xyz
'x, y, z'
'-x, -y, -z'

loop_
_atom_site_label
_atom_site_type_symbol
_atom_site_fract_x
_atom_site_fract_y
_atom_site_fract_z
_atom_site_U_iso_or_equiv
_atom_site_adp_type
_atom_site_occupancy
_atom_site_site_symmetry_order
_atom_site_calc_flag
_atom_site_refinement_flags_posn
_atom_site_refinement_flags_adp
_atom_site_refinement_flags_occupancy
C1 C 0.1444(5) 0.0985(4) 0.5363(4) 0.0166(12) Uani 1 1 d . . .
C2 C 0.2267(5) 0.1637(4) 0.5524(4) 0.0193(13) Uani 1 1 d . . .
C3 C 0.3265(5) 0.2448(4) 0.5721(4) 0.0196(13) Uani 1 1 d . . .
C4 C 0.3756(6) 0.2478(4) 0.6670(4) 0.0233(14) Uani 1 1 d . . .
C5 C 0.3153(7) 0.1956(6) 0.7281(5) 0.045(2) Uani 1 1 d . . .
H5 H 0.2420 0.1542 0.7107 0.054 Uiso 1 1 calc R U .
C6 C 0.3589(9) 0.2020(7) 0.8143(6) 0.066(3) Uani 1 1 d . . .
H6 H 0.3153 0.1657 0.8553 0.079 Uiso 1 1 calc R U .
C7 C 0.4658(9) 0.2612(7) 0.8407(6) 0.059(3) Uani 1 1 d . . .
H7 H 0.4968 0.2655 0.8997 0.071 Uiso 1 1 calc R U .
C8 C 0.5264(7) 0.3137(6) 0.7800(5) 0.048(2) Uani 1 1 d . . .
H8 H 0.5998 0.3550 0.7977 0.058 Uiso 1 1 calc R U .
C9 C 0.4829(7) 0.3078(5) 0.6943(5) 0.0369(18) Uani 1 1 d . . .
H9 H 0.5264 0.3448 0.6535 0.044 Uiso 1 1 calc R U .
C10 C 0.2813(5) 0.3371(4) 0.5518(4) 0.0193(13) Uani 1 1 d . . .
C11 C 0.1709(5) 0.3486(4) 0.5749(4) 0.0221(14) Uani 1 1 d . . .
H11 H 0.1239 0.3007 0.6049 0.027 Uiso 1 1 calc R U .
C12 C 0.1292(6) 0.4301(4) 0.5542(5) 0.0253(14) Uani 1 1 d . . .
H12 H 0.0526 0.4366 0.5691 0.030 Uiso 1 1 calc R U .
C13 C 0.1967(6) 0.5017(5) 0.5125(4) 0.0279(15) Uani 1 1 d . . .
H13 H 0.1671 0.5573 0.4986 0.034 Uiso 1 1 calc R U .
C14 C 0.3079(6) 0.4916(5) 0.4913(4) 0.0277(15) Uani 1 1 d . . .
H14 H 0.3558 0.5408 0.4633 0.033 Uiso 1 1 calc R U .
C15 C 0.3501(6) 0.4096(4) 0.5108(4) 0.0233(14) Uani 1 1 d . . .
H15 H 0.4268 0.4033 0.4960 0.028 Uiso 1 1 calc R U .
C16 C 0.3751(5) 0.0367(4) 0.2996(4) 0.0198(13) Uani 1 1 d . . .
C17 C 0.4098(6) -0.0111(5) 0.3718(5) 0.0316(16) Uani 1 1 d . . .
H17 H 0.3524 -0.0380 0.4092 0.038 Uiso 1 1 calc R U .
C18 C 0.5270(6) -0.0193(5) 0.3888(5) 0.0346(17) Uani 1 1 d . . .
H18 H 0.5496 -0.0542 0.4366 0.042 Uiso 1 1 calc R U .
C19 C 0.6114(6) 0.0227(6) 0.3370(5) 0.0379(19) Uani 1 1 d . . .
H19 H 0.6924 0.0180 0.3501 0.045 Uiso 1 1 calc R U .
C20 C 0.5793(7) 0.0715(6) 0.2664(5) 0.042(2) Uani 1 1 d . . .
H20 H 0.6380 0.1008 0.2308 0.050 Uiso 1 1 calc R U .
C21 C 0.4598(6) 0.0777(5) 0.2472(4) 0.0285(15) Uani 1 1 d . . .
H21 H 0.4369 0.1104 0.1979 0.034 Uiso 1 1 calc R U .
C22 C 0.1569(6) -0.0836(4) 0.2402(4) 0.0205(13) Uani 1 1 d . . .
C23 C 0.2222(7) -0.1386(5) 0.1982(4) 0.0274(15) Uani 1 1 d . . .
H23 H 0.3037 -0.1143 0.1917 0.033 Uiso 1 1 calc R U .
C24 C 0.1720(7) -0.2277(5) 0.1656(5) 0.0330(17) Uani 1 1 d . . .
H24 H 0.2182 -0.2637 0.1361 0.040 Uiso 1 1 calc R U .
C25 C 0.0541(7) -0.2648(5) 0.1759(5) 0.0366(18) Uani 1 1 d . . .
H25 H 0.0187 -0.3262 0.1531 0.044 Uiso 1 1 calc R U .
C26 C -0.0117(7) -0.2119(5) 0.2196(5) 0.0385(18) Uani 1 1 d . . .
H26 H -0.0924 -0.2374 0.2274 0.046 Uiso 1 1 calc R U .
C27 C 0.0392(6) -0.1216(5) 0.2523(4) 0.0268(15) Uani 1 1 d . . .
H27 H -0.0064 -0.0859 0.2828 0.032 Uiso 1 1 calc R U .
C28 C 0.2258(5) 0.2054(4) 0.1809(4) 0.0196(13) Uani 1 1 d . . .
C29 C 0.1984(6) 0.2515(5) 0.1063(5) 0.0275(15) Uani 1 1 d . . .
H29 H 0.2162 0.3185 0.1073 0.033 Uiso 1 1 calc R U .
C30 C 0.1462(6) 0.2033(5) 0.0306(4) 0.0293(16) Uani 1 1 d . . .
H30 H 0.1267 0.2365 -0.0192 0.035 Uiso 1 1 calc R U .
C31 C 0.1231(6) 0.1058(5) 0.0290(4) 0.0257(14) Uani 1 1 d . . .
H31 H 0.0882 0.0715 -0.0226 0.031 Uiso 1 1 calc R U .
C32 C 0.1506(5) 0.0579(5) 0.1020(4) 0.0217(13) Uani 1 1 d . . .
H32 H 0.1338 -0.0092 0.0996 0.026 Uiso 1 1 calc R U .
C33 C 0.2024(5) 0.1054(4) 0.1789(4) 0.0177(13) Uani 1 1 d . . .
C34 C 0.4355(6) 0.3446(4) 0.2392(4) 0.0223(14) Uani 1 1 d . . .
C35 C 0.5054(6) 0.4124(5) 0.2949(4) 0.0290(16) Uani 1 1 d . . .
H35 H 0.4755 0.4292 0.3469 0.035 Uiso 1 1 calc R U .
C36 C 0.6172(6) 0.4562(5) 0.2770(5) 0.0339(17) Uani 1 1 d . . .
H36 H 0.6619 0.5054 0.3145 0.041 Uiso 1 1 calc R U .
C37 C 0.6641(7) 0.4288(6) 0.2047(6) 0.045(2) Uani 1 1 d . . .
H37 H 0.7418 0.4584 0.1926 0.054 Uiso 1 1 calc R U .
C38 C 0.5984(8) 0.3582(7) 0.1498(6) 0.051(2) Uani 1 1 d . . .
H38 H 0.6319 0.3380 0.1007 0.061 Uiso 1 1 calc R U .
C39 C 0.4832(7) 0.3165(6) 0.1659(5) 0.0381(18) Uani 1 1 d . . .
H39 H 0.4373 0.2690 0.1270 0.046 Uiso 1 1 calc R U .
C40 C 0.1990(5) 0.3715(4) 0.2784(4) 0.0171(12) Uani 1 1 d . . .
C41 C 0.0835(5) 0.3518(4) 0.3073(4) 0.0190(13) Uani 1 1 d . . .
C42 C 0.0215(6) 0.4251(5) 0.3139(4) 0.0247(14) Uani 1 1 d . . .
H42 H -0.0551 0.4129 0.3347 0.030 Uiso 1 1 calc R U .
C43 C 0.0692(6) 0.5155(5) 0.2906(5) 0.0290(16) Uani 1 1 d . . .
H43 H 0.0257 0.5647 0.2959 0.035 Uiso 1 1 calc R U .
C44 C 0.1789(7) 0.5338(5) 0.2599(5) 0.0349(17) Uani 1 1 d . . .
H44 H 0.2110 0.5954 0.2425 0.042 Uiso 1 1 calc R U .
C45 C 0.2429(6) 0.4621(5) 0.2543(5) 0.0272(15) Uani 1 1 d . . .
H45 H 0.3193 0.4757 0.2333 0.033 Uiso 1 1 calc R U .
C46 C -0.1142(5) 0.2428(4) 0.3941(4) 0.0197(13) Uani 1 1 d . . .
C47 C -0.0976(5) 0.2259(4) 0.4822(4) 0.0207(13) Uani 1 1 d . . .
H47 H -0.0227 0.2144 0.5057 0.025 Uiso 1 1 calc R U .
C48 C -0.1869(6) 0.2257(4) 0.5355(4) 0.0237(14) Uani 1 1 d . . .
H48 H -0.1737 0.2148 0.5954 0.028 Uiso 1 1 calc R U .
C49 C -0.2965(6) 0.2414(4) 0.5008(5) 0.0265(15) Uani 1 1 d . . .
H49 H -0.3597 0.2397 0.5367 0.032 Uiso 1 1 calc R U .
C50 C -0.3141(6) 0.2595(5) 0.4148(5) 0.0308(16) Uani 1 1 d . . .
H50 H -0.3890 0.2717 0.3920 0.037 Uiso 1 1 calc R U .
C51 C -0.2250(6) 0.2602(5) 0.3607(5) 0.0292(16) Uani 1 1 d . . .
H51 H -0.2386 0.2725 0.3012 0.035 Uiso 1 1 calc R U .
C52 C -0.0738(5) 0.1935(4) 0.2211(4) 0.0197(13) Uani 1 1 d . . .
C53 C -0.1199(6) 0.0982(5) 0.2077(5) 0.0257(14) Uani 1 1 d . . .
H53 H -0.1090 0.0558 0.2524 0.031 Uiso 1 1 calc R U .
C54 C -0.1819(6) 0.0640(5) 0.1295(5) 0.0345(18) Uani 1 1 d . . .
H54 H -0.2133 -0.0016 0.1210 0.041 Uiso 1 1 calc R U .
C55 C -0.1982(6) 0.1245(6) 0.0642(5) 0.0383(19) Uani 1 1 d . . .
H55 H -0.2408 0.1010 0.0106 0.046 Uiso 1 1 calc R U .
C56 C -0.1522(8) 0.2198(6) 0.0772(5) 0.046(2) Uani 1 1 d . . .
H56 H -0.1632 0.2620 0.0323 0.056 Uiso 1 1 calc R U .
C57 C -0.0902(7) 0.2540(6) 0.1550(5) 0.0371(18) Uani 1 1 d . . .
H57 H -0.0586 0.3196 0.1632 0.044 Uiso 1 1 calc R U .
C58 C 0.952(2) 0.5036(16) 0.0097(18) 0.039(9) Uani 0.5 1 d D U P
C59 C 0.5051(15) 0.0170(12) -0.0581(10) 0.061(6) Uani 0.5 1 d D . P
H59A H 0.5755 0.0546 -0.0821 0.073 Uiso 0.5 1 calc R U P
H59B H 0.4431 -0.0030 -0.1067 0.073 Uiso 0.5 1 calc R U P
O1 O 0.3136(3) 0.2366(3) 0.3543(3) 0.0159(9) Uani 1 1 d . . .
O2 O 0.4225(4) 0.2367(3) 0.5218(3) 0.0216(9) Uani 1 1 d . . .
H2 H 0.3987 0.2353 0.4690 0.032 Uiso 1 1 calc R U .
O3 O 0.925(5) 0.491(3) 0.0969(18) 0.047(8) Uani 0.5 1 d D . P
O4 O 0.848(4) 0.426(3) -0.042(2) 0.051(10) Uani 0.5 1 d D . P
O5 O 0.893(3) 0.583(2) -0.0280(18) 0.058(8) Uani 0.5 1 d D U P
P1 P 0.21732(14) 0.03779(11) 0.27796(10) 0.0171(3) Uani 1 1 d . . .
P2 P 0.29373(14) 0.28329(11) 0.27111(10) 0.0168(3) Uani 1 1 d . . .
P3 P 0.00563(13) 0.23163(11) 0.32713(10) 0.0172(3) Uani 1 1 d . . .
Ag1 Ag 0.12823(4) 0.12161(3) 0.38480(3) 0.01730(12) Uani 1 1 d . . .
Au1 Au 0.0000 0.0000 0.5000 0.01784(10) Uani 1 2 d S . P
S1 S 0.9098(7) 0.5005(4) 0.0090(4) 0.0336(13) Uani 0.5 1 d D . P
F1 F 0.907(5) 0.495(4) 0.096(2) 0.068(11) Uani 0.5 1 d D . P
F2 F 0.855(4) 0.434(3) -0.036(2) 0.078(11) Uani 0.5 1 d D . P
F3 F 0.916(2) 0.5937(14) -0.0096(14) 0.050(5) Uani 0.5 1 d D U P
Cl1 Cl 0.4539(3) 0.0854(3) 0.0113(2) 0.0917(10) Uani 1 1 d D . .

loop_
_atom_site_aniso_label
_atom_site_aniso_U_11
_atom_site_aniso_U_22
_atom_site_aniso_U_33
_atom_site_aniso_U_23
_atom_site_aniso_U_13
_atom_site_aniso_U_12
C1 0.012(3) 0.017(3) 0.021(3) 0.003(2) 0.001(2) 0.003(2)
C2 0.017(3) 0.016(3) 0.026(3) 0.003(2) 0.003(3) 0.004(3)
C3 0.009(3) 0.020(3) 0.030(3) 0.003(3) 0.005(3) 0.002(2)
C4 0.015(3) 0.022(3) 0.033(4) 0.004(3) 0.002(3) 0.001(3)
C5 0.032(4) 0.051(5) 0.041(5) 0.009(4) -0.007(4) -0.020(4)
C6 0.066(7) 0.076(7) 0.035(5) 0.024(5) -0.011(4) -0.034(5)
C7 0.054(6) 0.072(7) 0.037(5) 0.016(4) -0.016(4) -0.019(5)
C8 0.031(4) 0.055(5) 0.046(5) 0.014(4) -0.012(4) -0.017(4)
C9 0.026(4) 0.039(4) 0.039(4) 0.013(3) -0.007(3) -0.009(3)
C10 0.014(3) 0.017(3) 0.026(3) -0.001(2) 0.001(3) 0.000(2)
C11 0.013(3) 0.019(3) 0.034(4) 0.001(3) 0.006(3) 0.001(2)
C12 0.016(3) 0.021(3) 0.038(4) -0.006(3) 0.001(3) 0.004(3)
C13 0.028(4) 0.021(3) 0.033(4) 0.000(3) -0.008(3) 0.007(3)
C14 0.028(4) 0.020(3) 0.032(4) 0.006(3) 0.004(3) -0.004(3)
C15 0.016(3) 0.020(3) 0.033(4) -0.001(3) 0.002(3) 0.001(3)
C16 0.017(3) 0.021(3) 0.024(3) -0.003(2) 0.002(3) 0.008(3)
C17 0.027(4) 0.029(4) 0.038(4) 0.007(3) 0.005(3) 0.001(3)
C18 0.029(4) 0.039(4) 0.037(4) 0.006(3) -0.011(3) 0.014(3)
C19 0.020(4) 0.046(5) 0.053(5) 0.001(4) -0.002(3) 0.020(3)
C20 0.024(4) 0.060(5) 0.048(5) 0.009(4) 0.016(4) 0.016(4)
C21 0.020(3) 0.042(4) 0.027(4) 0.008(3) 0.006(3) 0.013(3)
C22 0.020(3) 0.014(3) 0.027(3) 0.002(2) 0.002(3) 0.000(2)
C23 0.032(4) 0.022(3) 0.029(4) 0.004(3) 0.007(3) 0.005(3)
C24 0.047(5) 0.026(4) 0.028(4) 0.002(3) 0.002(3) 0.013(3)
C25 0.053(5) 0.018(4) 0.034(4) 0.002(3) -0.009(4) 0.003(3)
C26 0.033(4) 0.033(4) 0.044(5) 0.005(3) -0.003(4) -0.005(3)
C27 0.027(4) 0.022(3) 0.030(4) 0.001(3) 0.003(3) 0.003(3)
C28 0.017(3) 0.018(3) 0.022(3) -0.002(2) 0.000(3) 0.003(2)
C29 0.029(4) 0.018(3) 0.035(4) 0.002(3) -0.002(3) 0.005(3)
C30 0.032(4) 0.029(4) 0.026(4) 0.005(3) -0.003(3) 0.008(3)
C31 0.018(3) 0.032(4) 0.025(3) -0.002(3) 0.000(3) 0.002(3)
C32 0.016(3) 0.022(3) 0.027(3) 0.001(3) 0.004(3) 0.004(3)
C33 0.009(3) 0.022(3) 0.024(3) 0.005(2) 0.005(2) 0.006(2)
C34 0.015(3) 0.022(3) 0.029(4) 0.003(3) 0.002(3) 0.000(3)
C35 0.020(3) 0.041(4) 0.026(4) 0.007(3) 0.006(3) 0.000(3)
C36 0.021(4) 0.040(4) 0.035(4) 0.006(3) -0.001(3) -0.006(3)
C37 0.017(4) 0.059(6) 0.056(5) 0.010(4) 0.012(4) -0.006(4)
C38 0.037(5) 0.066(6) 0.052(5) -0.004(4) 0.025(4) 0.004(4)
C39 0.023(4) 0.049(5) 0.040(4) -0.005(4) 0.016(3) -0.003(3)
C40 0.010(3) 0.022(3) 0.020(3) 0.006(2) -0.001(2) 0.004(2)
C41 0.018(3) 0.021(3) 0.016(3) 0.001(2) -0.003(2) 0.000(2)
C42 0.020(3) 0.023(3) 0.032(4) 0.006(3) 0.008(3) 0.005(3)
C43 0.028(4) 0.021(3) 0.042(4) 0.006(3) 0.006(3) 0.013(3)
C44 0.036(4) 0.020(4) 0.050(5) 0.014(3) 0.011(4) 0.006(3)
C45 0.018(3) 0.025(4) 0.040(4) 0.009(3) 0.004(3) 0.006(3)
C46 0.012(3) 0.014(3) 0.033(4) 0.001(3) 0.007(3) -0.001(2)
C47 0.015(3) 0.018(3) 0.030(4) 0.004(3) 0.002(3) 0.005(2)
C48 0.024(3) 0.020(3) 0.028(4) 0.004(3) 0.008(3) 0.003(3)
C49 0.016(3) 0.019(3) 0.047(4) 0.005(3) 0.013(3) 0.005(3)
C50 0.012(3) 0.034(4) 0.047(5) 0.009(3) 0.005(3) 0.006(3)
C51 0.018(3) 0.031(4) 0.040(4) 0.006(3) 0.001(3) 0.009(3)
C52 0.012(3) 0.023(3) 0.023(3) -0.004(3) 0.001(2) 0.002(2)
C53 0.019(3) 0.024(3) 0.035(4) -0.002(3) 0.007(3) 0.004(3)
C54 0.015(3) 0.036(4) 0.050(5) -0.016(4) 0.010(3) 0.000(3)
C55 0.020(4) 0.056(5) 0.035(4) -0.010(4) -0.003(3) 0.000(3)
C56 0.049(5) 0.055(5) 0.031(4) 0.008(4) -0.004(4) 0.001(4)
C57 0.042(5) 0.033(4) 0.030(4) 0.004(3) -0.003(3) -0.003(3)
C58 0.042(13) 0.031(10) 0.047(11) 0.005(6) -0.002(9) 0.018(8)
C59 0.032(9) 0.107(17) 0.037(10) 0.009(10) 0.002(8) -0.003(10)
O1 0.014(2) 0.016(2) 0.019(2) 0.0029(16) 0.0022(17) 0.0048(16)
O2 0.009(2) 0.025(2) 0.031(2) 0.0025(19) 0.0049(18) 0.0041(17)
O3 0.07(2) 0.047(15) 0.028(14) 0.003(9) 0.015(10) 0.016(14)
O4 0.07(2) 0.041(14) 0.046(15) 0.009(12) 0.024(15) 0.010(13)
O5 0.057(10) 0.051(10) 0.067(11) 0.008(8) -0.007(8) 0.020(7)
P1 0.0153(8) 0.0152(8) 0.0215(8) 0.0022(6) 0.0042(6) 0.0031(6)
P2 0.0121(7) 0.0196(8) 0.0198(8) 0.0020(6) 0.0036(6) 0.0048(6)
P3 0.0117(7) 0.0161(8) 0.0236(8) 0.0016(6) 0.0038(6) 0.0011(6)
Ag1 0.0138(2) 0.0176(2) 0.0212(2) 0.00290(18) 0.00542(19) 0.00303(18)
Au1 0.01273(18) 0.01473(18) 0.02437(19) 0.00330(13) 0.00344(14) -0.00263(13)
S1 0.039(4) 0.032(3) 0.034(3) 0.0052(19) 0.006(3) 0.016(2)
F1 0.049(12) 0.09(2) 0.08(2) 0.002(13) 0.019(10) 0.030(11)
F2 0.08(2) 0.072(19) 0.083(19) -0.011(14) -0.016(14) 0.021(15)
F3 0.060(9) 0.035(7) 0.057(8) 0.000(6) -0.010(7) 0.024(6)
Cl1 0.104(3) 0.098(2) 0.0675(19) 0.0062(17) -0.0117(17) 0.013(2)

loop_
_atom_type_symbol
_atom_type_description
_atom_type_scat_dispersion_real
_atom_type_scat_dispersion_imag
_atom_type_scat_source
C C 0.0033 0.0016 'International Tables Vol C Tables 4.2.6.8 and 6.1.1.4'
H H 0.0000 0.0000 'International Tables Vol C Tables 4.2.6.8 and 6.1.1.4'
O O 0.0106 0.0060 'International Tables Vol C Tables 4.2.6.8 and 6.1.1.4'
P P 0.1023 0.0942 'International Tables Vol C Tables 4.2.6.8 and 6.1.1.4'
Ag Ag -0.8971 1.1015 'International Tables Vol C Tables 4.2.6.8 and 6.1.1.4'
Au Au -2.0133 8.8022 'International Tables Vol C Tables 4.2.6.8 and 6.1.1.4'
S S 0.1246 0.1234 'International Tables Vol C Tables 4.2.6.8 and 6.1.1.4'
F F 0.0171 0.0103 'International Tables Vol C Tables 4.2.6.8 and 6.1.1.4'
Cl Cl 0.1484 0.1585 'International Tables Vol C Tables 4.2.6.8 and 6.1.1.4'

loop_
_geom_angle_atom_site_label_1
_geom_angle_atom_site_label_2
_geom_angle_atom_site_label_3
_geom_angle
_geom_angle_site_symmetry_1
_geom_angle_site_symmetry_3
C2 C1 Au1 173.5(5) . .
C2 C1 Ag1 94.8(4) . .
Au1 C1 Ag1 80.3(2) . .
C1 C2 C3 179.0(6) . .
O2 C3 C2 110.3(5) . .
O2 C3 C4 106.9(5) . .
C2 C3 C4 111.1(5) . .
O2 C3 C10 110.1(5) . .
C2 C3 C10 108.8(5) . .
C4 C3 C10 109.6(5) . .
C5 C4 C9 118.0(7) . .
C5 C4 C3 122.4(6) . .
C9 C4 C3 119.5(6) . .
C4 C5 C6 121.5(7) . .
C4 C5 H5 119.2 . .
C6 C5 H5 119.2 . .
C7 C6 C5 120.1(8) . .
C7 C6 H6 120.0 . .
C5 C6 H6 120.0 . .
C8 C7 C6 118.7(8) . .
C8 C7 H7 120.6 . .
C6 C7 H7 120.6 . .
C7 C8 C9 121.3(7) . .
C7 C8 H8 119.3 . .
C9 C8 H8 119.3 . .
C8 C9 C4 120.3(7) . .
C8 C9 H9 119.9 . .
C4 C9 H9 119.9 . .
C11 C10 C15 118.8(6) . .
C11 C10 C3 120.2(5) . .
C15 C10 C3 121.0(6) . .
C12 C11 C10 120.0(6) . .
C12 C11 H11 120.0 . .
C10 C11 H11 120.0 . .
C13 C12 C11 121.2(6) . .
C13 C12 H12 119.4 . .
C11 C12 H12 119.4 . .
C12 C13 C14 119.0(6) . .
C12 C13 H13 120.5 . .
C14 C13 H13 120.5 . .
C13 C14 C15 120.3(6) . .
C13 C14 H14 119.8 . .
C15 C14 H14 119.8 . .
C10 C15 C14 120.6(6) . .
C10 C15 H15 119.7 . .
C14 C15 H15 119.7 . .
C21 C16 C17 119.3(6) . .
C21 C16 P1 123.3(5) . .
C17 C16 P1 117.3(5) . .
C18 C17 C16 120.1(7) . .
C18 C17 H17 119.9 . .
C16 C17 H17 119.9 . .
C19 C18 C17 120.3(7) . .
C19 C18 H18 119.8 . .
C17 C18 H18 119.8 . .
C18 C19 C20 120.4(7) . .
C18 C19 H19 119.8 . .
C20 C19 H19 119.8 . .
C19 C20 C21 119.5(7) . .
C19 C20 H20 120.2 . .
C21 C20 H20 120.2 . .
C16 C21 C20 120.2(7) . .
C16 C21 H21 119.9 . .
C20 C21 H21 119.9 . .
C23 C22 C27 118.6(6) . .
C23 C22 P1 122.9(5) . .
C27 C22 P1 118.5(5) . .
C24 C23 C22 121.5(7) . .
C24 C23 H23 119.2 . .
C22 C23 H23 119.2 . .
C23 C24 C25 119.9(7) . .
C23 C24 H24 120.0 . .
C25 C24 H24 120.0 . .
C26 C25 C24 119.4(7) . .
C26 C25 H25 120.3 . .
C24 C25 H25 120.3 . .
C25 C26 C27 120.6(7) . .
C25 C26 H26 119.7 . .
C27 C26 H26 119.7 . .
C22 C27 C26 119.9(7) . .
C22 C27 H27 120.1 . .
C26 C27 H27 120.1 . .
C29 C28 C33 118.9(6) . .
C29 C28 P2 114.2(5) . .
C33 C28 P2 126.9(5) . .
C30 C29 C28 122.3(6) . .
C30 C29 H29 118.8 . .
C28 C29 H29 118.8 . .
C31 C30 C29 118.6(6) . .
C31 C30 H30 120.7 . .
C29 C30 H30 120.7 . .
C30 C31 C32 120.5(6) . .
C30 C31 H31 119.8 . .
C32 C31 H31 119.8 . .
C31 C32 C33 121.7(6) . .
C31 C32 H32 119.2 . .
C33 C32 H32 119.2 . .
C32 C33 C28 118.1(6) . .
C32 C33 P1 119.3(5) . .
C28 C33 P1 122.0(5) . .
C35 C34 C39 118.6(6) . .
C35 C34 P2 119.0(5) . .
C39 C34 P2 121.8(5) . .
C36 C35 C34 121.5(7) . .
C36 C35 H35 119.2 . .
C34 C35 H35 119.2 . .
C37 C36 C35 119.8(7) . .
C37 C36 H36 120.1 . .
C35 C36 H36 120.1 . .
C36 C37 C38 119.9(7) . .
C36 C37 H37 120.0 . .
C38 C37 H37 120.0 . .
C37 C38 C39 120.4(8) . .
C37 C38 H38 119.8 . .
C39 C38 H38 119.8 . .
C34 C39 C38 119.6(7) . .
C34 C39 H39 120.2 . .
C38 C39 H39 120.2 . .
C45 C40 C41 118.3(6) . .
C45 C40 P2 118.0(5) . .
C41 C40 P2 123.7(5) . .
C42 C41 C40 118.8(6) . .
C42 C41 P3 118.0(5) . .
C40 C41 P3 123.0(5) . .
C43 C42 C41 121.3(6) . .
C43 C42 H42 119.4 . .
C41 C42 H42 119.4 . .
C44 C43 C42 119.9(6) . .
C44 C43 H43 120.0 . .
C42 C43 H43 120.0 . .
C43 C44 C45 119.6(7) . .
C43 C44 H44 120.2 . .
C45 C44 H44 120.2 . .
C40 C45 C44 122.0(7) . .
C40 C45 H45 119.0 . .
C44 C45 H45 119.0 . .
C47 C46 C51 118.3(6) . .
C47 C46 P3 118.1(5) . .
C51 C46 P3 123.4(5) . .
C48 C47 C46 121.6(6) . .
C48 C47 H47 119.2 . .
C46 C47 H47 119.2 . .
C47 C48 C49 119.1(6) . .
C47 C48 H48 120.4 . .
C49 C48 H48 120.4 . .
C50 C49 C48 120.2(6) . .
C50 C49 H49 119.9 . .
C48 C49 H49 119.9 . .
C49 C50 C51 121.2(6) . .
C49 C50 H50 119.4 . .
C51 C50 H50 119.4 . .
C50 C51 C46 119.6(7) . .
C50 C51 H51 120.2 . .
C46 C51 H51 120.2 . .
C53 C52 C57 118.8(6) . .
C53 C52 P3 117.1(5) . .
C57 C52 P3 124.1(5) . .
C52 C53 C54 120.5(7) . .
C52 C53 H53 119.7 . .
C54 C53 H53 119.7 . .
C55 C54 C53 120.3(7) . .
C55 C54 H54 119.8 . .
C53 C54 H54 119.8 . .
C54 C55 C56 119.4(7) . .
C54 C55 H55 120.3 . .
C56 C55 H55 120.3 . .
C57 C56 C55 120.3(8) . .
C57 C56 H56 119.8 . .
C55 C56 H56 119.8 . .
C56 C57 C52 120.6(7) . .
C56 C57 H57 119.7 . .
C52 C57 H57 119.7 . .
C58 C58 F3 116(3) 2_765 .
C58 C58 F2 113(4) 2_765 .
F3 C58 F2 103(3) . .
C58 C58 F1 128(4) 2_765 .
F3 C58 F1 96(3) . .
F2 C58 F1 97(3) . .
C58 C58 S1 5.4(18) 2_765 2_765
F3 C58 S1 114.6(17) . 2_765
F2 C58 S1 118(3) . 2_765
F1 C58 S1 124(3) . 2_765
Cl1 C59 Cl1 113.8(10) . 2_655
Cl1 C59 H59A 108.8 . .
Cl1 C59 H59A 108.8 2_655 .
Cl1 C59 H59B 108.8 . .
Cl1 C59 H59B 108.8 2_655 .
H59A C59 H59B 107.7 . .
P2 O1 Ag1 110.6(2) . .
C3 O2 H2 109.5 . .
C16 P1 C22 102.2(3) . .
C16 P1 C33 106.2(3) . .
C22 P1 C33 103.0(3) . .
C16 P1 Ag1 116.5(2) . .
C22 P1 Ag1 123.4(2) . .
C33 P1 Ag1 103.8(2) . .
O1 P2 C28 115.5(3) . .
O1 P2 C34 109.4(3) . .
C28 P2 C34 106.2(3) . .
O1 P2 C40 113.0(3) . .
C28 P2 C40 105.4(3) . .
C34 P2 C40 106.9(3) . .
C46 P3 C52 103.2(3) . .
C46 P3 C41 107.2(3) . .
C52 P3 C41 102.2(3) . .
C46 P3 Ag1 112.5(2) . .
C52 P3 Ag1 113.3(2) . .
C41 P3 Ag1 116.9(3) . .
C1 Ag1 P1 125.17(18) . .
C1 Ag1 P3 118.90(15) . .
P1 Ag1 P3 115.86(14) . .
C1 Ag1 O1 106.49(18) . .
P1 Ag1 O1 75.79(16) . .
P3 Ag1 O1 89.83(19) . .
C1 Ag1 Au1 44.01(16) . .
P1 Ag1 Au1 113.26(15) . .
P3 Ag1 Au1 109.54(15) . .
O1 Ag1 Au1 149.76(10) . .
C1 Au1 C1 180.0 . 2_556
C1 Au1 Ag1 55.7(2) . .
C1 Au1 Ag1 124.3(2) 2_556 .
C1 Au1 Ag1 124.3(2) . 2_556
C1 Au1 Ag1 55.7(2) 2_556 2_556
Ag1 Au1 Ag1 180.0 . 2_556
O5 S1 O3 123(2) . .
O5 S1 O4 109(2) . .
O3 S1 O4 119(2) . .
O5 S1 C58 102.6(15) . 2_765
O3 S1 C58 96(2) . 2_765
O4 S1 C58 101(2) . 2_765
O5 S1 S1 102.4(14) . 2_765
O3 S1 S1 94(3) . 2_765
O4 S1 S1 104(2) . 2_765
C58 S1 S1 3.0(10) 2_765 2_765
C59 Cl1 C59 66.2(10) . 2_655

loop_
_geom_bond_atom_site_label_1
_geom_bond_atom_site_label_2
_geom_bond_distance
_geom_bond_site_symmetry_2
C1 C2 1.206(9) .
C1 Au1 2.001(7) .
C1 Ag1 2.380(8) .
C2 C3 1.482(9) .
C3 O2 1.427(8) .
C3 C4 1.528(9) .
C3 C10 1.548(9) .
C4 C5 1.376(10) .
C4 C9 1.393(10) .
C5 C6 1.382(12) .
C5 H5 0.9500 .
C6 C7 1.380(12) .
C6 H6 0.9500 .
C7 C8 1.375(12) .
C7 H7 0.9500 .
C8 C9 1.377(11) .
C8 H8 0.9500 .
C9 H9 0.9500 .
C10 C11 1.386(9) .
C10 C15 1.388(9) .
C11 C12 1.385(9) .
C11 H11 0.9500 .
C12 C13 1.379(10) .
C12 H12 0.9500 .
C13 C14 1.380(11) .
C13 H13 0.9500 .
C14 C15 1.391(10) .
C14 H14 0.9500 .
C15 H15 0.9500 .
C16 C21 1.378(9) .
C16 C17 1.395(10) .
C16 P1 1.817(8) .
C17 C18 1.377(10) .
C17 H17 0.9500 .
C18 C19 1.373(11) .
C18 H18 0.9500 .
C19 C20 1.377(11) .
C19 H19 0.9500 .
C20 C21 1.399(10) .
C20 H20 0.9500 .
C21 H21 0.9500 .
C22 C23 1.383(9) .
C22 C27 1.389(10) .
C22 P1 1.825(7) .
C23 C24 1.373(10) .
C23 H23 0.9500 .
C24 C25 1.383(12) .
C24 H24 0.9500 .
C25 C26 1.381(12) .
C25 H25 0.9500 .
C26 C27 1.391(10) .
C26 H26 0.9500 .
C27 H27 0.9500 .
C28 C29 1.389(9) .
C28 C33 1.418(9) .
C28 P2 1.804(7) .
C29 C30 1.384(10) .
C29 H29 0.9500 .
C30 C31 1.381(10) .
C30 H30 0.9500 .
C31 C32 1.384(9) .
C31 H31 0.9500 .
C32 C33 1.393(9) .
C32 H32 0.9500 .
C33 P1 1.851(7) .
C34 C35 1.379(10) .
C34 C39 1.392(10) .
C34 P2 1.815(7) .
C35 C36 1.374(10) .
C35 H35 0.9500 .
C36 C37 1.370(12) .
C36 H36 0.9500 .
C37 C38 1.378(12) .
C37 H37 0.9500 .
C38 C39 1.392(11) .
C38 H38 0.9500 .
C39 H39 0.9500 .
C40 C45 1.382(9) .
C40 C41 1.417(9) .
C40 P2 1.834(7) .
C41 C42 1.391(9) .
C41 P3 1.840(7) .
C42 C43 1.384(10) .
C42 H42 0.9500 .
C43 C44 1.367(11) .
C43 H43 0.9500 .
C44 C45 1.385(10) .
C44 H44 0.9500 .
C45 H45 0.9500 .
C46 C47 1.397(9) .
C46 C51 1.401(9) .
C46 P3 1.825(7) .
C47 C48 1.374(9) .
C47 H47 0.9500 .
C48 C49 1.387(10) .
C48 H48 0.9500 .
C49 C50 1.371(11) .
C49 H49 0.9500 .
C50 C51 1.379(10) .
C50 H50 0.9500 .
C51 H51 0.9500 .
C52 C53 1.384(9) .
C52 C57 1.385(10) .
C52 P3 1.832(7) .
C53 C54 1.384(10) .
C53 H53 0.9500 .
C54 C55 1.376(12) .
C54 H54 0.9500 .
C55 C56 1.382(12) .
C55 H55 0.9500 .
C56 C57 1.380(11) .
C56 H56 0.9500 .
C57 H57 0.9500 .
C58 C58 1.19(5) 2_765
C58 F3 1.47(3) .
C58 F2 1.47(3) .
C58 F1 1.47(3) .
C58 S1 1.65(3) 2_765
C59 Cl1 1.667(10) .
C59 Cl1 1.785(19) 2_655
C59 H59A 0.9900 .
C59 H59B 0.9900 .
O1 P2 1.488(5) .
O1 Ag1 2.526(6) .
O2 H2 0.8400 .
O3 S1 1.38(3) .
O4 S1 1.38(3) .
O5 S1 1.37(3) .
P1 Ag1 2.442(4) .
P3 Ag1 2.448(4) .
Ag1 Au1 2.838(4) .
Au1 C1 2.001(7) 2_556
Au1 Ag1 2.838(4) 2_556
S1 C58 1.65(3) 2_765
S1 S1 2.118(16) 2_765
Cl1 C59 1.785(19) 2_655
